data_2005317
loop_
_publ_author_name
'Sillanp\"a\"a, R.'
'Kivek\"as, R.'
'Teixidor, F.'
'Vi\~nas, C.'
'Nu\~nez, R.'

_publ_section_title
;
 1-Diisopropylphosphino-2-phenyl-1,2-dicarba-<i>closo</i>-dodecaborane(12)
;
_journal_issue 9
_journal_name_full 'Acta Crystallographica Section C'
_journal_page_first 2223
_journal_page_last 2225
_journal_paper_doi 10.1107/S0108270196004349
_journal_volume 52
_journal_year 1996
_chemical_formula_sum 'C14 H29 B10 P'
_chemical_formula_weight 336.46
_space_group_IT_number 14
_symmetry_cell_setting monoclinic
_symmetry_space_group_name_Hall '-P 2yn'
_symmetry_space_group_name_H-M 'P 1 21/n 1'
_atom_type_scat_source IntTabIV
_cell_angle_alpha 90
_cell_angle_beta 90.89(1)
_cell_angle_gamma 90
_cell_formula_units_Z 4
_cell_length_a 9.673(1)
_cell_length_b 20.021(2)
_cell_length_c 10.571(2)
_cell_measurement_reflns_used 25
_cell_measurement_temperature 295
_cell_measurement_theta_max 15.9
_cell_measurement_theta_min 10.1
_cell_volume 2047.0(5)
_computing_cell_refinement 'MSC/AFC Diffractometer Control Software'
_computing_data_collection
;
MSC/AFC Diffractometer Control Software
(Molecular Structure Corporation, 1989a)
;
_computing_data_reduction 'TEXSAN (Molecular Structure Corporation, 1989b)'
_computing_molecular_graphics 'ORTEPII (Johnson, 1976) in Xtal3.0'
_computing_publication_material 'ATABLE and BONDLA in Xtal3.0'
_computing_structure_refinement 'CRYLSQ in Xtal3.0 (Hall & Stewart, 1990)'
_computing_structure_solution 'SHELXS86 (Sheldrick, 1985)'
_diffrn_measurement_device 'Rigaku AFC-5S'
_diffrn_measurement_method \w/2\q
_diffrn_radiation_type MoK\a
_diffrn_radiation_wavelength 0.71073
_diffrn_reflns_av_R_equivalents 0.031
_diffrn_reflns_limit_h_max 11
_diffrn_reflns_limit_h_min -11
_diffrn_reflns_limit_k_max 23
_diffrn_reflns_limit_k_min 0
_diffrn_reflns_limit_l_max 12
_diffrn_reflns_limit_l_min 0
_diffrn_reflns_number 3966
_diffrn_reflns_theta_max 25
_diffrn_standards_decay_% 0.5
_diffrn_standards_interval_count 150
_diffrn_standards_number 3
_exptl_absorpt_coefficient_mu 0.124
_exptl_absorpt_correction_T_max 1.000
_exptl_absorpt_correction_T_min 0.935
_exptl_absorpt_correction_type '\y scans (North, Phillips & Mathews, 1968)'
_exptl_crystal_colour colourless
_exptl_crystal_density_diffrn 1.092
_exptl_crystal_density_method 'not measured'
_exptl_crystal_description plate
_exptl_crystal_size_max 0.35
_exptl_crystal_size_mid 0.30
_exptl_crystal_size_min 0.15
_refine_diff_density_max 0.2
_refine_diff_density_min -0.3
_refine_ls_extinction_method none
_refine_ls_goodness_of_fit_obs 1.626
_refine_ls_number_parameters 256
_refine_ls_number_reflns 2141
_refine_ls_R_factor_obs 0.057
_refine_ls_shift/esd_max 0.001
_refine_ls_structure_factor_coef F
_refine_ls_weighting_details 'w = 1/\s^2^(F)'
_refine_ls_weighting_scheme calc
_refine_ls_wR_factor_obs 0.058
_reflns_number_observed 2141
_reflns_number_total 3737
_reflns_observed_criterion F>4\s(F)
_cod_data_source_file ab1350.cif
_cod_data_source_block ab1350a
_cod_depositor_comments
;
The following automatic conversions were performed:

'_refine_ls_weighting_scheme' value 'w = 1/\s^2^(F)' was changed to
'calc'. New tag '_refine_ls_weighting_details' was created. The value
of the new tag was set to 'w = 1/\s^2^(F)'.

Automatic conversion script
Id: cif_fix_values 3143 2015-03-26 13:38:13Z robertas 
;
_cod_original_sg_symbol_H-M 'P 21/n'
_cod_database_code 2005317

loop_
_symmetry_equiv_pos_as_xyz
x,y,z
1/2+x,1/2-y,1/2+z
-x,-y,-z
1/2-x,1/2+y,1/2-z

loop_
_atom_site_label
_atom_site_fract_x
_atom_site_fract_y
_atom_site_fract_z
_atom_site_U_iso_or_equiv
P .1080(1) .07041(5) .20574(9) .0503(3)
C(1) .2075(3) .1416(2) .2787(3) .042(1)
C(2) .3296(3) .1775(2) .1759(3) .041(1)
B(3) .3833(4) .1295(2) .3017(4) .047(1)
B(4) .2716(5) .1468(2) .4300(4) .053(2)
B(5) .1455(5) .2039(2) .3737(4) .056(2)
B(6) .1798(4) .2197(2) .2125(4) .048(2)
B(7) .4699(5) .2043(2) .2613(4) .051(2)
B(8) .4347(5) .1857(2) .4214(4) .059(2)
B(9) .2873(5) .2328(2) .4648(5) .063(2)
B(10) .2298(5) .2779(2) .3309(5) .060(2)
B(11) .3424(5) .2609(2) .2058(4) .053(2)
B(12) .4092(5) .2680(2) .3620(4) .061(2)
C(13) .3453(3) .1515(2) .0437(3) .046(1)
C(14) .2772(4) .1812(2) -.0567(4) .069(2)
C(15) .2961(5) .1589(3) -.1780(4) .087(2)
C(16) .3820(6) .1069(3) -.2026(4) .085(2)
C(17) .4512(5) .0774(2) -.1044(4) .080(2)
C(18) .4339(4) .0996(2) .0187(4) .062(2)
C(19) .1088(4) .0046(2) .3308(3) .058(1)
C(20) .2495(5) -.0277(2) .3505(4) .085(2)
C(21) .0054(5) -.0494(2) .2870(4) .087(2)
C(22) -.0737(4) .1039(2) .2065(4) .065(2)
C(23) -.1547(5) .0741(3) .0929(4) .103(2)
C(24) -.1560(4) .0988(2) .3277(4) .090(2)
H(3) .425(3) .082(2) .281(3) .056
H(4) .246(3) .108(2) .493(3) .064
H(5) .040(3) .197(2) .405(3) .067
H(6) .100(3) .224(1) .140(3) .058
H(7) .566(3) .199(2) .216(3) .061
H(8) .518(4) .172(2) .482(3) .071
H(9) .274(3) .250(2) .558(3) .076
H(10) .178(3) .325(2) .333(3) .072
H(11) .361(3) .289(2) .126(3) .064
H(12) .475(3) .311(2) .391(3) .073
H(14) .2164 .2175 -.0419 .083
H(15) .2483 .1802 -.2460 .104
H(16) .3936 .0915 -.2868 .102
H(17) .5120 .0412 -.1203 .096
H(18) .4837 .0789 .0862 .074
H(19) .0791 .0234 .4083 .070
H(20A) .2767 -.0475 .2731 .102
H(20B) .3142 .0059 .3742 .102
H(20C) .2500 -.0612 .4142 .102
H(21A) -.0845 -.0308 .2777 .104
H(21B) .0332 -.0679 .2086 .104
H(21C) .0059 -.0829 .3507 .104
H(22) -.0658 .1504 .1893 .078
H(23A) -.1113 .0864 .0164 .124
H(23B) -.1566 .0268 .0998 .124
H(23C) -.2464 .0910 .0933 .124
H(24A) -.1609 .0528 .3491 .108
H(24B) -.1053 .1220 .3916 .108
H(24C) -.2477 .1157 .3281 .108

loop_
_geom_angle_atom_site_label_1
_geom_angle_atom_site_label_2
_geom_angle_atom_site_label_3
_geom_angle
_geom_angle_publ_flag
C(1) P C(19) 104.4(2) yes
C(1) P C(22) 101.5(2) yes
C(19) P C(22) 104.0(2) yes
P C(1) C(2) 113.5(2) yes
P C(1) B(3) 116.6(2) yes
P C(1) B(4) 127.3(2) yes
P C(1) B(5) 127.6(2) yes
P C(1) B(6) 116.3(2) yes
C(1) C(2) C(13) 120.5(3) yes
B(3) C(2) C(13) 119.5(3) yes
B(6) C(2) C(13) 118.4(3) yes
B(7) C(2) C(13) 120.7(3) yes
B(11) C(2) C(13) 120.4(3) yes
C(2) C(13) C(14) 120.9(3) yes
C(2) C(13) C(18) 120.9(3) yes
P C(19) C(20) 113.1(3) yes
P C(19) C(21) 106.7(3) yes
P C(22) C(23) 108.8(3) yes
P C(22) C(24) 118.7(3) yes
C(2) C(1) B(3) 58.7(2) no
C(2) C(1) B(4) 108.3(3) no
C(2) C(1) B(5) 107.9(3) no
C(2) C(1) B(6) 59.1(2) no
B(3) C(1) B(4) 62.3(2) no
B(3) C(1) B(5) 111.8(3) no
B(3) C(1) B(6) 109.3(3) no
B(4) C(1) B(5) 62.2(2) no
B(4) C(1) B(6) 112.1(3) no
B(5) C(1) B(6) 61.8(2) no
C(1) C(2) B(3) 59.5(2) no
C(1) C(2) B(6) 59.3(2) no
C(1) C(2) B(7) 109.6(2) no
C(1) C(2) B(11) 109.4(3) no
B(3) C(2) B(6) 110.2(3) no
B(3) C(2) B(7) 62.4(2) no
B(3) C(2) B(11) 112.7(3) no
B(6) C(2) B(7) 113.1(3) no
B(6) C(2) B(11) 62.5(2) no
B(7) C(2) B(11) 62.5(2) no
C(1) B(3) C(2) 61.8(2) no
C(1) B(3) B(4) 58.3(2) no
C(1) B(3) B(7) 108.3(3) no
C(1) B(3) B(8) 106.1(3) no
C(1) B(3) H(3) 118(2) no
C(2) B(3) B(4) 107.6(3) no
C(2) B(3) B(7) 58.5(2) no
C(2) B(3) B(8) 106.1(3) no
C(2) B(3) H(3) 117(2) no
B(4) B(3) B(7) 108.3(3) no
B(4) B(3) B(8) 59.7(3) no
B(4) B(3) H(3) 125(2) no
B(7) B(3) B(8) 60.2(2) no
B(7) B(3) H(3) 122(2) no
B(8) B(3) H(3) 129(2) no
C(1) B(4) B(3) 59.4(2) no
C(1) B(4) B(5) 59.1(2) no
C(1) B(4) B(8) 106.9(3) no
C(1) B(4) B(9) 106.4(3) no
C(1) B(4) H(4) 117(2) no
B(3) B(4) B(5) 107.0(3) no
B(3) B(4) B(8) 59.5(2) no
B(3) B(4) B(9) 107.3(3) no
B(3) B(4) H(4) 119(2) no
B(5) B(4) B(8) 108.1(3) no
B(5) B(4) B(9) 59.8(3) no
B(5) B(4) H(4) 121(2) no
B(8) B(4) B(9) 60.4(3) no
B(8) B(4) H(4) 125(2) no
B(9) B(4) H(4) 127(2) no
C(1) B(5) B(4) 58.7(2) no
C(1) B(5) B(6) 59.5(2) no
C(1) B(5) B(9) 106.4(3) no
C(1) B(5) B(10) 107.1(3) no
C(1) B(5) H(5) 115(2) no
B(4) B(5) B(6) 107.5(3) no
B(4) B(5) B(9) 60.1(3) no
B(4) B(5) B(10) 108.2(3) no
B(4) B(5) H(5) 118(2) no
B(6) B(5) B(9) 108.2(3) no
B(6) B(5) B(10) 60.4(3) no
B(6) B(5) H(5) 120(2) no
B(9) B(5) B(10) 60.2(3) no
B(9) B(5) H(5) 127(2) no
B(10) B(5) H(5) 129(2) no
C(1) B(6) C(2) 61.6(2) no
C(1) B(6) B(5) 58.7(2) no
C(1) B(6) B(10) 105.6(3) no
C(1) B(6) B(11) 107.6(3) no
C(1) B(6) H(6) 117(2) no
C(2) B(6) B(5) 107.4(3) no
C(2) B(6) B(10) 105.0(3) no
C(2) B(6) B(11) 58.1(2) no
C(2) B(6) H(6) 118(2) no
B(5) B(6) B(10) 59.3(3) no
B(5) B(6) B(11) 107.5(3) no
B(5) B(6) H(6) 124(2) no
B(10) B(6) B(11) 59.4(3) no
B(10) B(6) H(6) 129(2) no
B(11) B(6) H(6) 124(2) no
C(2) B(7) B(3) 59.1(2) no
C(2) B(7) B(8) 106.0(3) no
C(2) B(7) B(11) 58.7(2) no
C(2) B(7) B(12) 106.0(3) no
C(2) B(7) H(7) 115(2) no
B(3) B(7) B(8) 59.5(3) no
B(3) B(7) B(11) 106.9(3) no
B(3) B(7) B(12) 107.6(3) no
B(3) B(7) H(7) 116(2) no
B(8) B(7) B(11) 107.9(3) no
B(8) B(7) B(12) 60.4(3) no
B(8) B(7) H(7) 126(2) no
B(11) B(7) B(12) 60.1(3) no
B(11) B(7) H(7) 122(2) no
B(12) B(7) H(7) 131(2) no
B(3) B(8) B(4) 60.7(3) no
B(3) B(8) B(7) 60.2(2) no
B(3) B(8) B(9) 107.8(3) no
B(3) B(8) B(12) 107.6(3) no
B(3) B(8) H(8) 118(2) no
B(4) B(8) B(7) 109.1(3) no
B(4) B(8) B(9) 59.9(3) no
B(4) B(8) B(12) 108.0(3) no
B(4) B(8) H(8) 122(2) no
B(7) B(8) B(9) 107.6(3) no
B(7) B(8) B(12) 59.7(3) no
B(7) B(8) H(8) 119(2) no
B(9) B(8) B(12) 59.5(3) no
B(9) B(8) H(8) 126(2) no
B(12) B(8) H(8) 124(2) no
B(4) B(9) B(5) 60.2(3) no
B(4) B(9) B(8) 59.7(3) no
B(4) B(9) B(10) 107.8(3) no
B(4) B(9) B(12) 108.5(3) no
B(4) B(9) H(9) 120(2) no
B(5) B(9) B(8) 107.8(3) no
B(5) B(9) B(10) 59.7(3) no
B(5) B(9) B(12) 108.5(3) no
B(5) B(9) H(9) 121(2) no
B(8) B(9) B(10) 108.0(3) no
B(8) B(9) B(12) 60.4(3) no
B(8) B(9) H(9) 122(2) no
B(10) B(9) B(12) 60.4(3) no
B(10) B(9) H(9) 123(2) no
B(12) B(9) H(9) 123(2) no
B(5) B(10) B(6) 60.3(3) no
B(5) B(10) B(9) 60.2(3) no
B(5) B(10) B(11) 109.1(3) no
B(5) B(10) B(12) 108.4(3) no
B(5) B(10) H(10) 122(2) no
B(6) B(10) B(9) 108.1(3) no
B(6) B(10) B(11) 60.5(3) no
B(6) B(10) B(12) 108.3(3) no
B(6) B(10) H(10) 118(2) no
B(9) B(10) B(11) 108.3(3) no
B(9) B(10) B(12) 59.8(3) no
B(9) B(10) H(10) 125(2) no
B(11) B(10) B(12) 60.1(3) no
B(11) B(10) H(10) 119(2) no
B(12) B(10) H(10) 123(2) no
C(2) B(11) B(6) 59.4(2) no
C(2) B(11) B(7) 58.8(2) no
C(2) B(11) B(10) 106.6(3) no
C(2) B(11) B(12) 106.1(3) no
C(2) B(11) H(11) 113(2) no
B(6) B(11) B(7) 107.6(3) no
B(6) B(11) B(10) 60.1(3) no
B(6) B(11) B(12) 108.1(3) no
B(6) B(11) H(11) 117(2) no
B(7) B(11) B(10) 108.2(3) no
B(7) B(11) B(12) 60.0(3) no
B(7) B(11) H(11) 120(2) no
B(10) B(11) B(12) 60.3(3) no
B(10) B(11) H(11) 129(2) no
B(12) B(11) H(11) 131(2) no
B(7) B(12) B(8) 59.9(3) no
B(7) B(12) B(9) 108.3(3) no
B(7) B(12) B(10) 107.6(3) no
B(7) B(12) B(11) 60.0(3) no
B(7) B(12) H(12) 122(2) no
B(8) B(12) B(9) 60.2(3) no
B(8) B(12) B(10) 107.4(3) no
B(8) B(12) B(11) 107.5(3) no
B(8) B(12) H(12) 123(2) no
B(9) B(12) B(10) 59.8(3) no
B(9) B(12) B(11) 107.8(3) no
B(9) B(12) H(12) 122(2) no
B(10) B(12) B(11) 59.6(3) no
B(10) B(12) H(12) 121(2) no
B(11) B(12) H(12) 121(2) no
C(14) C(13) C(18) 118.1(3) no
C(13) C(14) C(15) 120.8(4) no
C(13) C(14) H(14) 119.6 no
C(15) C(14) H(14) 119.6 no
C(14) C(15) C(16) 121.2(4) no
C(14) C(15) H(15) 119.4 no
C(16) C(15) H(15) 119.4 no
C(15) C(16) C(17) 118.8(4) no
C(15) C(16) H(16) 120.6 no
C(17) C(16) H(16) 120.6 no
C(16) C(17) C(18) 120.7(4) no
C(16) C(17) H(17) 119.6 no
C(18) C(17) H(17) 119.7 no
C(13) C(18) C(17) 120.5(4) no
C(13) C(18) H(18) 119.8 no
C(17) C(18) H(18) 119.8 no
P C(19) H(19) 109.5 no
C(20) C(19) C(21) 108.6(3) no
C(20) C(19) H(19) 109.5 no
C(21) C(19) H(19) 109.5 no
C(19) C(20) H(20A) 108.6 no
C(19) C(20) H(20B) 108.6 no
C(19) C(20) H(20C) 113.1 no
H(20A) C(20) H(20B) 109.5 no
H(20A) C(20) H(20C) 108.6 no
H(20B) C(20) H(20C) 108.6 no
C(19) C(21) H(21A) 110.2 no
C(19) C(21) H(21B) 110.2 no
C(19) C(21) H(21C) 106.7 no
H(21A) C(21) H(21B) 109.5 no
H(21A) C(21) H(21C) 110.2 no
H(21B) C(21) H(21C) 110.2 no
P C(22) H(22) 105.7 no
C(23) C(22) C(24) 111.3(3) no
C(23) C(22) H(22) 105.7 no
C(24) C(22) H(22) 105.7 no
C(22) C(23) H(23A) 109.6 no
C(22) C(23) H(23B) 109.7 no
C(22) C(23) H(23C) 108.8 no
H(23A) C(23) H(23B) 109.5 no
H(23A) C(23) H(23C) 109.7 no
H(23B) C(23) H(23C) 109.6 no
C(22) C(24) H(24A) 107.1 no
C(22) C(24) H(24B) 107.1 no
C(22) C(24) H(24C) 118.7 no
H(24A) C(24) H(24B) 109.5 no
H(24A) C(24) H(24C) 107.1 no
H(24B) C(24) H(24C) 107.1 no

loop_
_geom_bond_atom_site_label_1
_geom_bond_atom_site_label_2
_geom_bond_distance
_geom_bond_publ_flag
P C(1) 1.879(3) yes
P C(19) 1.866(4) yes
P C(22) 1.881(4) yes
C(1) C(2) 1.769(4) yes
C(1) B(3) 1.730(5) yes
C(1) B(4) 1.710(5) yes
C(1) B(6) 1.731(5) yes
C(2) C(13) 1.501(5) yes
C(19) C(20) 1.519(6) yes
C(19) C(21) 1.540(6) yes
C(22) C(23) 1.544(6) yes
C(22) C(24) 1.522(6) yes
C(1) B(5) 1.716(6) no
C(2) B(3) 1.715(5) no
C(2) B(6) 1.726(5) no
C(2) B(7) 1.705(5) no
C(2) B(11) 1.702(5) no
B(3) B(4) 1.780(6) no
B(3) B(7) 1.772(6) no
B(3) B(8) 1.759(6) no
B(3) H(3) 1.05(3) no
B(4) B(5) 1.769(7) no
B(4) B(8) 1.763(7) no
B(4) B(9) 1.768(7) no
B(4) H(4) 1.05(3) no
B(5) B(6) 1.770(6) no
B(5) B(9) 1.762(7) no
B(5) B(10) 1.753(7) no
B(5) H(5) 1.08(3) no
B(6) B(10) 1.772(6) no
B(6) B(11) 1.779(6) no
B(6) H(6) 1.08(3) no
B(7) B(8) 1.771(6) no
B(7) B(11) 1.768(6) no
B(7) B(12) 1.768(7) no
B(7) H(7) 1.05(3) no
B(8) B(9) 1.776(7) no
B(8) B(12) 1.779(7) no
B(8) H(8) 1.05(3) no
B(9) B(10) 1.762(7) no
B(9) B(12) 1.763(7) no
B(9) H(9) 1.05(3) no
B(10) B(11) 1.759(7) no
B(10) B(12) 1.773(7) no
B(10) H(10) 1.07(3) no
B(11) B(12) 1.769(7) no
B(11) H(11) 1.03(3) no
B(12) H(12) 1.11(3) no
C(13) C(14) 1.376(5) no
C(13) C(18) 1.375(5) no
C(14) C(15) 1.372(6) no
C(14) H(14) .950 no
C(15) C(16) 1.360(8) no
C(15) H(15) .950 no
C(16) C(17) 1.362(7) no
C(16) H(16) .950 no
C(17) C(18) 1.388(6) no
C(17) H(17) .950 no
C(18) H(18) .950 no
C(19) H(19) .950 no
C(20) H(20A) .950 no
C(20) H(20B) .950 no
C(20) H(20C) .950 no
C(21) H(21A) .950 no
C(21) H(21B) .950 no
C(21) H(21C) .950 no
C(22) H(22) .950 no
C(23) H(23A) .950 no
C(23) H(23B) .950 no
C(23) H(23C) .950 no
C(24) H(24A) .950 no
C(24) H(24B) .950 no
C(24) H(24C) .950 no

loop_
_geom_contact_atom_site_label_1
_geom_contact_atom_site_label_2
_geom_contact_distance
_geom_contact_publ_flag
P C(2) 3.052(3) no
P B(3) 3.072(4) no
P B(4) 3.216(4) no
P B(5) 3.226(5) no
P B(6) 3.068(4) no
P C(13) 3.310(4) no
P C(20) 2.831(4) no
P C(21) 2.739(4) no
P C(23) 2.791(5) no
P C(24) 2.934(4) no
P H(3) 3.16(3) no
P H(4) 3.38(3) no
P H(5) 3.37(3) no
P H(6) 3.15(3) no
P H(19) 2.359 no
P H(20A) 2.950 no
P H(20B) 2.950 no
P H(21A) 2.862 no
P H(21B) 2.862 no
P H(22) 2.326 no
P H(23A) 2.912 no
P H(23B) 2.912 no
P H(24A) 3.051 no
P H(24B) 3.051 no

loop_
_geom_torsion_atom_site_label_1
_geom_torsion_atom_site_label_2
_geom_torsion_atom_site_label_3
_geom_torsion_atom_site_label_4
_geom_torsion
_geom_torsion_publ_flag
C(19) P C(1) C(2) 134.9(2) yes
C(22) P C(1) C(2) -117.2(2) yes
P C(1) C(2) C(13) .7(4) yes
C(1) C(2) C(13) C(14) 95.6(4) yes
C(1) C(2) C(13) C(18) -88.0(4) yes
